data_3000005
loop_
_publ_author_name
'Carmen R. Maldonado'
'Miguel Quiros'
'Juan M. Salas'

_publ_section_title
;
 H-bond superstructures built by aquacomplexes and an azapurine
 derivative: A case of molecular recognition
;
_journal_name_full 'Dalton Transactions'
_journal_page_first 10390
_journal_page_last 10395
_journal_paper_doi 10.1039/c2dt30992k
_journal_year 2012
_chemical_formula_moiety 'C12 H12 N2, H12 Mn O6 2+, 2(C6 H6 N5 O2 1-)'
_chemical_formula_sum 'C24 H36 Mn N12 O10'
_chemical_formula_weight 707.59
_chemical_name_systematic
; 
 ? 
;
_space_group_IT_number 2
_symmetry_cell_setting triclinic
_symmetry_space_group_name_Hall '-P 1'
_symmetry_space_group_name_H-M 'P -1'
_atom_sites_solution_hydrogens mixed
_atom_sites_solution_primary heavy
_atom_sites_solution_secondary difmap
_audit_creation_method SHELXL-97
_cell_angle_alpha 65.084(1)
_cell_angle_beta 71.622(1)
_cell_angle_gamma 67.507(1)
_cell_formula_units_Z 1
_cell_length_a 8.5542(6)
_cell_length_b 10.5222(7)
_cell_length_c 10.7110(7)
_cell_measurement_reflns_used 5385
_cell_measurement_temperature 298(2)
_cell_measurement_theta_max 27.8
_cell_measurement_theta_min 2.5
_cell_volume 794.06(9)
_computing_cell_refinement 'Bruker SMART'
_computing_data_collection 'Bruker SMART (Bruker, 1999)'
_computing_data_reduction 'Bruker SAINT (Bruker, 1999)'
_computing_molecular_graphics 'Xtal_GX (Hall & du Boulay, 1997)'
_computing_publication_material SHELXL-97
_computing_structure_refinement 'SHELXL-97 (Sheldrick, 1997)'
_computing_structure_solution 'SHELXS-97 (Sheldrick, 1997)'
_diffrn_ambient_temperature 298(2)
_diffrn_detector_area_resol_mean 8.26
_diffrn_measured_fraction_theta_full 0.990
_diffrn_measured_fraction_theta_max 0.907
_diffrn_measurement_device_type 'Bruker SMART APEX CCD system'
_diffrn_measurement_method '\f and \w scans'
_diffrn_radiation_monochromator graphite
_diffrn_radiation_source 'fine-focus sealed tube'
_diffrn_radiation_type MoK\a
_diffrn_radiation_wavelength 0.71073
_diffrn_reflns_av_R_equivalents 0.0193
_diffrn_reflns_av_sigmaI/netI 0.0214
_diffrn_reflns_limit_h_max 11
_diffrn_reflns_limit_h_min -10
_diffrn_reflns_limit_k_max 13
_diffrn_reflns_limit_k_min -13
_diffrn_reflns_limit_l_max 13
_diffrn_reflns_limit_l_min -14
_diffrn_reflns_number 9279
_diffrn_reflns_theta_full 26.90
_diffrn_reflns_theta_max 28.30
_diffrn_reflns_theta_min 2.13
_diffrn_standards_decay_% 0.1
_diffrn_standards_number 184
_exptl_absorpt_coefficient_mu 0.488
_exptl_absorpt_correction_T_max 0.944
_exptl_absorpt_correction_T_min 0.841
_exptl_absorpt_correction_type multi-scan
_exptl_absorpt_process_details 'Bruker SADABS (Bruker, 1999)'
_exptl_crystal_colour colourless
_exptl_crystal_density_diffrn 1.480
_exptl_crystal_density_method 'not measured'
_exptl_crystal_description irregular
_exptl_crystal_F_000 369
_exptl_crystal_size_max 0.31
_exptl_crystal_size_mid 0.19
_exptl_crystal_size_min 0.12
_refine_diff_density_max 0.237
_refine_diff_density_min -0.298
_refine_diff_density_rms 0.079
_refine_ls_extinction_method none
_refine_ls_goodness_of_fit_ref 1.074
_refine_ls_hydrogen_treatment mixed
_refine_ls_matrix_type full
_refine_ls_number_parameters 234
_refine_ls_number_reflns 3583
_refine_ls_number_restraints 6
_refine_ls_restrained_S_all 1.074
_refine_ls_R_factor_all 0.0381
_refine_ls_R_factor_gt 0.0357
_refine_ls_shift/su_max 0.002
_refine_ls_shift/su_mean 0.000
_refine_ls_structure_factor_coef Fsqd
_refine_ls_weighting_details 'calc w=1/[\s^2^(Fo^2^)+(0.0500P)^2^+0.2000P] where P=(Fo^2^+2Fc^2^)/3'
_refine_ls_weighting_scheme calc
_refine_ls_wR_factor_gt 0.0941
_refine_ls_wR_factor_ref 0.0958
_reflns_number_gt 3319
_reflns_number_total 3583
_reflns_threshold_expression I>2\s(I)
_cod_data_source_file mnaxes.cif
_cod_data_source_block mnaxes
_cod_depositor_comments
;Extending hold period by 9 months (from 2011-12-03 to 2012-09-03)
 Also
 changing journal name to Dalton Transactions

 Releasing structure 3000005 into public domain as published material.
;
_cod_database_code 3000005

loop_
_symmetry_equiv_pos_as_xyz
'x, y, z'
'-x, -y, -z'

loop_
_atom_site_label
_atom_site_type_symbol
_atom_site_fract_x
_atom_site_fract_y
_atom_site_fract_z
_atom_site_U_iso_or_equiv
_atom_site_adp_type
_atom_site_occupancy
_atom_site_symmetry_multiplicity
_atom_site_calc_flag
_atom_site_refinement_flags
Mn Mn 0.5000 0.5000 0.5000 0.03419(11) Uani 1 2 d S
O1W O 0.26454(14) 0.47948(15) 0.49319(13) 0.0469(3) Uani 1 1 d D
H11W H 0.1714(18) 0.506(2) 0.5480(19) 0.056 Uiso 1 1 d D
H12W H 0.237(3) 0.469(2) 0.4293(17) 0.056 Uiso 1 1 d D
O2W O 0.42107(14) 0.73674(13) 0.37362(12) 0.0438(3) Uani 1 1 d D
H21W H 0.3202(15) 0.776(2) 0.355(2) 0.053 Uiso 1 1 d D
H22W H 0.484(2) 0.759(2) 0.2929(13) 0.053 Uiso 1 1 d D
O3W O 0.62451(14) 0.45494(15) 0.30491(13) 0.0462(3) Uani 1 1 d D
H31W H 0.578(2) 0.428(2) 0.266(2) 0.055 Uiso 1 1 d D
H32W H 0.7333(13) 0.430(2) 0.275(2) 0.055 Uiso 1 1 d D
N1 N 0.18303(17) 0.43177(17) 0.28659(14) 0.0432(3) Uani 1 1 d .
N2 N 0.01936(17) 0.44038(18) 0.31152(15) 0.0474(3) Uani 1 1 d .
N3 N -0.01641(17) 0.38826(17) 0.23031(15) 0.0446(3) Uani 1 1 d .
C3A C 0.13510(18) 0.34462(17) 0.15217(15) 0.0359(3) Uani 1 1 d .
N4 N 0.17073(16) 0.28221(15) 0.05223(13) 0.0387(3) Uani 1 1 d .
C4 C 0.0353(2) 0.2610(2) 0.01335(19) 0.0482(4) Uani 1 1 d .
H41 H 0.0428 0.3043 -0.0864 0.058 Uiso 1 1 d R
H42 H -0.0756 0.3066 0.0586 0.058 Uiso 1 1 d R
H43 H 0.0502 0.1581 0.0419 0.058 Uiso 1 1 d R
C5 C 0.3367(2) 0.24103(18) -0.01459(15) 0.0377(3) Uani 1 1 d .
O5 O 0.37523(15) 0.18548(15) -0.10351(12) 0.0495(3) Uani 1 1 d .
N6 N 0.46325(16) 0.26413(16) 0.02449(14) 0.0405(3) Uani 1 1 d .
C6 C 0.6420(2) 0.2131(3) -0.0442(2) 0.0627(5) Uani 1 1 d .
H61 H 0.6553 0.1309 -0.0682 0.075 Uiso 1 1 d R
H62 H 0.7184 0.1845 0.0183 0.075 Uiso 1 1 d R
H63 H 0.6689 0.2910 -0.1277 0.075 Uiso 1 1 d R
C7 C 0.43619(19) 0.33357(17) 0.11828(15) 0.0366(3) Uani 1 1 d .
O7 O 0.55678(14) 0.35358(15) 0.13857(13) 0.0485(3) Uani 1 1 d .
C7A C 0.26033(18) 0.37034(17) 0.18463(15) 0.0363(3) Uani 1 1 d .
N1P N 0.08037(18) 0.87722(17) 0.32332(16) 0.0507(4) Uani 1 1 d .
C2P C -0.0222(3) 0.8088(2) 0.3236(2) 0.0606(5) Uani 1 1 d .
H2P H 0.0284 0.7219 0.3045 0.073 Uiso 1 1 d R
C3P C -0.1989(2) 0.8596(2) 0.3495(2) 0.0589(5) Uani 1 1 d .
H3P H -0.2643 0.8084 0.3461 0.071 Uiso 1 1 d R
C4P C -0.2787(2) 0.98765(19) 0.38007(17) 0.0445(4) Uani 1 1 d .
C5P C -0.1733(2) 1.0614(2) 0.3761(2) 0.0506(4) Uani 1 1 d .
H5P H -0.2205 1.1493 0.3934 0.061 Uiso 1 1 d R
C6P C 0.0031(2) 1.0031(2) 0.34694(19) 0.0503(4) Uani 1 1 d .
H6P H 0.0720 1.0552 0.3435 0.060 Uiso 1 1 d R
C7P C -0.4709(2) 1.0398(2) 0.4222(2) 0.0558(5) Uani 1 1 d .
H71P H -0.5261 1.0232 0.3662 0.067 Uiso 1 1 d R
H72P H -0.5065 1.1442 0.4045 0.067 Uiso 1 1 d R

loop_
_atom_site_aniso_label
_atom_site_aniso_U_11
_atom_site_aniso_U_22
_atom_site_aniso_U_33
_atom_site_aniso_U_23
_atom_site_aniso_U_13
_atom_site_aniso_U_12
Mn 0.02314(16) 0.0486(2) 0.03929(18) -0.02497(14) -0.00389(12) -0.00951(12)
O1W 0.0271(5) 0.0785(8) 0.0535(7) -0.0416(6) -0.0017(5) -0.0177(5)
O2W 0.0307(5) 0.0531(7) 0.0452(6) -0.0205(5) -0.0039(5) -0.0082(5)
O3W 0.0309(5) 0.0732(8) 0.0508(7) -0.0412(6) -0.0016(5) -0.0142(5)
N1 0.0315(6) 0.0654(9) 0.0438(7) -0.0327(7) -0.0014(5) -0.0142(6)
N2 0.0318(7) 0.0729(10) 0.0508(8) -0.0384(7) 0.0003(6) -0.0159(6)
N3 0.0304(6) 0.0669(9) 0.0476(7) -0.0329(7) 0.0000(5) -0.0165(6)
C3A 0.0290(7) 0.0477(8) 0.0352(7) -0.0176(6) -0.0035(5) -0.0136(6)
N4 0.0322(6) 0.0556(8) 0.0394(6) -0.0246(6) -0.0029(5) -0.0178(6)
C4 0.0409(9) 0.0707(11) 0.0490(9) -0.0270(8) -0.0090(7) -0.0248(8)
C5 0.0352(7) 0.0510(8) 0.0349(7) -0.0207(6) -0.0024(6) -0.0174(6)
O5 0.0457(7) 0.0741(8) 0.0469(6) -0.0392(6) 0.0042(5) -0.0255(6)
N6 0.0303(6) 0.0608(8) 0.0409(7) -0.0294(6) -0.0017(5) -0.0146(6)
C6 0.0324(8) 0.1043(16) 0.0703(12) -0.0600(12) 0.0048(8) -0.0170(9)
C7 0.0309(7) 0.0513(8) 0.0334(7) -0.0188(6) -0.0047(5) -0.0143(6)
O7 0.0316(6) 0.0795(8) 0.0516(7) -0.0366(6) -0.0050(5) -0.0201(5)
C7A 0.0293(7) 0.0502(8) 0.0368(7) -0.0211(6) -0.0048(6) -0.0133(6)
N1P 0.0314(7) 0.0613(9) 0.0502(8) -0.0214(7) -0.0018(6) -0.0059(6)
C2P 0.0468(10) 0.0581(11) 0.0783(13) -0.0375(10) -0.0084(9) -0.0032(8)
C3P 0.0433(10) 0.0580(11) 0.0811(14) -0.0282(10) -0.0137(9) -0.0139(8)
C4P 0.0307(7) 0.0478(9) 0.0415(8) -0.0085(7) -0.0057(6) -0.0059(6)
C5P 0.0415(9) 0.0456(9) 0.0581(10) -0.0204(8) -0.0053(7) -0.0061(7)
C6P 0.0403(9) 0.0562(10) 0.0526(10) -0.0166(8) -0.0045(7) -0.0176(8)
C7P 0.0309(8) 0.0600(11) 0.0541(10) -0.0071(8) -0.0065(7) -0.0052(7)

loop_
_atom_type_symbol
_atom_type_description
_atom_type_scat_dispersion_real
_atom_type_scat_dispersion_imag
_atom_type_scat_source
C C 0.0033 0.0016 'International Tables Vol C Tables 4.2.6.8 and 6.1.1.4'
H H 0.0000 0.0000 'International Tables Vol C Tables 4.2.6.8 and 6.1.1.4'
N N 0.0061 0.0033 'International Tables Vol C Tables 4.2.6.8 and 6.1.1.4'
O O 0.0106 0.0060 'International Tables Vol C Tables 4.2.6.8 and 6.1.1.4'
Mn Mn 0.3368 0.7283 'International Tables Vol C Tables 4.2.6.8 and 6.1.1.4'

loop_
_geom_angle_atom_site_label_1
_geom_angle_atom_site_label_2
_geom_angle_atom_site_label_3
_geom_angle
_geom_angle_site_symmetry_1
_geom_angle_site_symmetry_3
O1W Mn O1W 180.0 . 2_666
O1W Mn O3W 88.70(4) . 2_666
O1W Mn O3W 91.30(4) 2_666 2_666
O1W Mn O3W 91.30(4) . .
O1W Mn O3W 88.70(4) 2_666 .
O3W Mn O3W 180.0 2_666 .
O1W Mn O2W 89.74(5) . 2_666
O1W Mn O2W 90.26(5) 2_666 2_666
O3W Mn O2W 88.42(5) 2_666 2_666
O3W Mn O2W 91.57(5) . 2_666
O1W Mn O2W 90.26(5) . .
O1W Mn O2W 89.74(5) 2_666 .
O3W Mn O2W 91.58(5) 2_666 .
O3W Mn O2W 88.42(5) . .
O2W Mn O2W 180.000(1) 2_666 .
Mn O1W H11W 121.1(15) . .
Mn O1W H12W 129.6(15) . .
H11W O1W H12W 107(2) . .
Mn O2W H21W 119.2(14) . .
Mn O2W H22W 113.5(14) . .
H21W O2W H22W 102.4(19) . .
Mn O3W H31W 122.7(15) . .
Mn O3W H32W 125.4(14) . .
H31W O3W H32W 108(2) . .
N2 N1 C7A 105.64(12) . .
N1 N2 N3 112.81(12) . .
C3A N3 N2 104.44(12) . .
N3 C3A C7A 109.71(13) . .
N3 C3A N4 128.09(13) . .
C7A C3A N4 122.20(13) . .
C5 N4 C3A 119.28(12) . .
C5 N4 C4 118.70(13) . .
C3A N4 C4 122.01(13) . .
N4 C4 H41 109.3 . .
N4 C4 H42 109.8 . .
H41 C4 H42 109.5 . .
N4 C4 H43 109.4 . .
H41 C4 H43 109.5 . .
H42 C4 H43 109.5 . .
O5 C5 N4 121.97(14) . .
O5 C5 N6 120.84(14) . .
N4 C5 N6 117.19(12) . .
C7 N6 C5 126.77(13) . .
C7 N6 C6 116.87(13) . .
C5 N6 C6 116.33(13) . .
N6 C6 H61 109.6 . .
N6 C6 H62 109.5 . .
H61 C6 H62 109.5 . .
N6 C6 H63 109.3 . .
H61 C6 H63 109.5 . .
H62 C6 H63 109.5 . .
O7 C7 N6 120.65(14) . .
O7 C7 C7A 127.30(14) . .
N6 C7 C7A 112.03(12) . .
N1 C7A C3A 107.38(13) . .
N1 C7A C7 130.28(13) . .
C3A C7A C7 122.33(13) . .
C6P N1P C2P 116.27(15) . .
N1P C2P C3P 123.84(18) . .
N1P C2P H2P 118.2 . .
C3P C2P H2P 118.0 . .
C2P C3P C4P 119.62(18) . .
C2P C3P H3P 120.1 . .
C4P C3P H3P 120.2 . .
C5P C4P C3P 116.86(16) . .
C5P C4P C7P 121.67(17) . .
C3P C4P C7P 121.41(17) . .
C4P C5P C6P 119.46(17) . .
C4P C5P H5P 120.3 . .
C6P C5P H5P 120.2 . .
N1P C6P C5P 123.87(17) . .
N1P C6P H6P 118.0 . .
C5P C6P H6P 118.1 . .
C4P C7P C7P 110.98(18) . 2_476
C4P C7P H71P 109.7 . .
C7P C7P H71P 109.7 2_476 .
C4P C7P H72P 109.3 . .
C7P C7P H72P 109.2 2_476 .
H71P C7P H72P 108.0 . .

loop_
_geom_bond_atom_site_label_1
_geom_bond_atom_site_label_2
_geom_bond_distance
_geom_bond_site_symmetry_2
Mn O1W 2.1325(11) .
Mn O1W 2.1326(11) 2_666
Mn O3W 2.1841(11) 2_666
Mn O3W 2.1842(11) .
Mn O2W 2.2230(12) 2_666
Mn O2W 2.2230(12) .
O1W H11W 0.854(9) .
O1W H12W 0.850(9) .
O2W H21W 0.848(9) .
O2W H22W 0.849(9) .
O3W H31W 0.836(9) .
O3W H32W 0.857(9) .
N1 N2 1.3143(19) .
N1 C7A 1.3639(19) .
N2 N3 1.3599(18) .
N3 C3A 1.3325(19) .
C3A C7A 1.370(2) .
C3A N4 1.3797(19) .
N4 C5 1.366(2) .
N4 C4 1.4653(19) .
C4 H41 0.9601 .
C4 H42 0.9601 .
C4 H43 0.9601 .
C5 O5 1.2170(18) .
C5 N6 1.4067(19) .
N6 C7 1.3926(19) .
N6 C6 1.470(2) .
C6 H61 0.9601 .
C6 H62 0.9600 .
C6 H63 0.9601 .
C7 O7 1.2254(18) .
C7 C7A 1.425(2) .
N1P C6P 1.328(2) .
N1P C2P 1.329(3) .
C2P C3P 1.374(3) .
C2P H2P 0.9300 .
C3P C4P 1.384(3) .
C3P H3P 0.9300 .
C4P C5P 1.378(3) .
C4P C7P 1.503(2) .
C5P C6P 1.381(2) .
C5P H5P 0.9300 .
C6P H6P 0.9300 .
C7P C7P 1.531(4) 2_476
C7P H71P 0.9700 .
C7P H72P 0.9700 .

loop_
_geom_hbond_atom_site_label_D
_geom_hbond_atom_site_label_H
_geom_hbond_atom_site_label_A
_geom_hbond_distance_DH
_geom_hbond_distance_HA
_geom_hbond_distance_DA
_geom_hbond_angle_DHA
_geom_hbond_site_symmetry_A
O1W H11W N2 0.854(9) 1.926(10) 2.7749(17) 172(2) 2_566
O1W H12W N1 0.850(9) 1.946(10) 2.7948(17) 177(2) .
O2W H21W N1P 0.848(9) 1.981(10) 2.8270(18) 175(2) .
O2W H22W O5 0.849(9) 1.978(10) 2.8273(16) 179(2) 2_665
O3W H31W O7 0.836(9) 1.920(12) 2.7152(15) 159(2) .
O3W H32W N3 0.857(9) 1.953(10) 2.8003(17) 170(2) 1_655
